data_1555678
loop_
_publ_author_name
'Mondal, Mukulesh'
'Wheeler, Kraig A.'
'Kerrigan, Nessan J.'

_publ_section_title
;
 Alkaloid-Catalyzed Enantioselective [3 + 2] Cycloaddition of Ketenes and
 Azomethine Imines.
;
_journal_issue 16
_journal_name_full 'Organic letters'
_journal_page_first 4108
_journal_page_last 4111
_journal_paper_doi 10.1021/acs.orglett.6b02038
_journal_volume 18
_journal_year 2016
_chemical_absolute_configuration ad
_chemical_formula_moiety 'C14 H16 N2 O3'
_chemical_formula_sum 'C14 H16 N2 O3'
_chemical_formula_weight 260.29
_space_group_crystal_system orthorhombic
_space_group_IT_number 19
_space_group_name_Hall 'P 2ac 2ab'
_space_group_name_H-M_alt 'P 21 21 21'
_atom_sites_solution_hydrogens geom
_audit_creation_method SHELXL-2014/7
_cell_angle_alpha 90
_cell_angle_beta 90
_cell_angle_gamma 90
_cell_formula_units_Z 4
_cell_length_a 6.7037(2)
_cell_length_b 8.7886(2)
_cell_length_c 21.9230(7)
_cell_measurement_reflns_used 7363
_cell_measurement_temperature 100(2)
_cell_measurement_theta_max 68.20
_cell_measurement_theta_min 4.03
_cell_volume 1291.62(6)
_computing_cell_refinement APEX2
_computing_data_collection 'APEX2 (Bruker, 2013)'
_computing_data_reduction
;
SADABS (Bruker, 2013) and XPREP (Bruker, 2013)
;
_computing_molecular_graphics 'XSEED (Barbour, 2001)'
_computing_publication_material 'XSEED (Barbour, 2001)'
_computing_structure_refinement 'SHELXL-2014/7 (Sheldrick, 2014)'
_diffrn_ambient_temperature 100(2)
_diffrn_detector_area_resol_mean 8.33
_diffrn_measured_fraction_theta_full 0.986
_diffrn_measured_fraction_theta_max 0.986
_diffrn_measurement_device_type 'Bruker APEXII CCD'
_diffrn_measurement_method 'phi and omega scans'
_diffrn_radiation_type CuK\a
_diffrn_radiation_wavelength 1.54178
_diffrn_reflns_av_R_equivalents 0.0366
_diffrn_reflns_av_unetI/netI 0.0173
_diffrn_reflns_Laue_measured_fraction_full 0.986
_diffrn_reflns_Laue_measured_fraction_max 0.986
_diffrn_reflns_limit_h_max 7
_diffrn_reflns_limit_h_min -8
_diffrn_reflns_limit_k_max 10
_diffrn_reflns_limit_k_min -10
_diffrn_reflns_limit_l_max 25
_diffrn_reflns_limit_l_min -22
_diffrn_reflns_number 19619
_diffrn_reflns_point_group_measured_fraction_full 0.989
_diffrn_reflns_point_group_measured_fraction_max 0.988
_diffrn_reflns_theta_full 67.679
_diffrn_reflns_theta_max 68.193
_diffrn_reflns_theta_min 4.033
_diffrn_source 'fine-focus sealed tube'
_exptl_absorpt_coefficient_mu 0.783
_exptl_absorpt_correction_T_max 0.753
_exptl_absorpt_correction_T_min 0.693
_exptl_absorpt_correction_type multi-scan
_exptl_absorpt_process_details 'SADABS-2014/7, Bruker AXS'
_exptl_crystal_colour colorless
_exptl_crystal_density_diffrn 1.339
_exptl_crystal_description 'transparent needle'
_exptl_crystal_F_000 552
_exptl_crystal_size_max 0.196
_exptl_crystal_size_mid 0.156
_exptl_crystal_size_min 0.152
_refine_diff_density_max 0.148
_refine_diff_density_min -0.190
_refine_diff_density_rms 0.040
_refine_ls_abs_structure_details
;
 Flack x determined using 922 quotients [(I+)-(I-)]/[(I+)+(I-)]
 (Parsons, Flack and Wagner, Acta Cryst. B69 (2013) 249-259).
;
_refine_ls_abs_structure_Flack 0.02(7)
_refine_ls_extinction_method none
_refine_ls_goodness_of_fit_ref 1.076
_refine_ls_hydrogen_treatment constr
_refine_ls_matrix_type full
_refine_ls_number_parameters 174
_refine_ls_number_reflns 2343
_refine_ls_number_restraints 0
_refine_ls_restrained_S_all 1.076
_refine_ls_R_factor_all 0.0294
_refine_ls_R_factor_gt 0.0282
_refine_ls_shift/su_max 0.001
_refine_ls_shift/su_mean 0.000
_refine_ls_structure_factor_coef Fsqd
_refine_ls_weighting_details 'w=1/[\s^2^(Fo^2^)+(0.0428P)^2^+0.1945P] where P=(Fo^2^+2Fc^2^)/3'
_refine_ls_weighting_scheme calc
_refine_ls_wR_factor_gt 0.0713
_refine_ls_wR_factor_ref 0.0720
_reflns_Friedel_coverage 0.695
_reflns_Friedel_fraction_full 0.993
_reflns_Friedel_fraction_max 0.991
_reflns_number_gt 2271
_reflns_number_total 2343
_reflns_threshold_expression 'I > 2\s(I)'
_cod_data_source_file ol6b02038_si_003.cif
_cod_data_source_block nker16
_cod_database_code 1555678
_shelx_shelxl_version_number 2014/7
_shelx_space_group_comment
;
The symmetry employed for this shelxl refinement is uniquely defined
by the following loop, which should always be used as a source of
symmetry information in preference to the above space-group names.
They are only intended as comments.
;
_shelx_estimated_absorpt_t_min 0.862
_shelx_estimated_absorpt_t_max 0.890

loop_
_space_group_symop_operation_xyz
'x, y, z'
'-x+1/2, -y, z+1/2'
'x+1/2, -y+1/2, -z'
'-x, y+1/2, -z+1/2'

loop_
_atom_site_label
_atom_site_type_symbol
_atom_site_fract_x
_atom_site_fract_y
_atom_site_fract_z
_atom_site_U_iso_or_equiv
_atom_site_adp_type
_atom_site_occupancy
_atom_site_site_symmetry_order
_atom_site_calc_flag
_atom_site_refinement_flags_posn
_atom_site_refinement_flags_adp
O1 O 0.03001(19) -0.19211(15) 0.97094(6) 0.0232(3) Uani 1 1 d . .
O2 O 0.1936(2) -0.51106(16) 0.93503(7) 0.0287(3) Uani 1 1 d . .
O3 O 0.8699(2) 0.38540(16) 0.75861(7) 0.0265(3) Uani 1 1 d . .
N1 N 0.2915(2) -0.26712(17) 0.90895(7) 0.0181(3) Uani 1 1 d . .
N2 N 0.4536(2) -0.19494(16) 0.87553(7) 0.0169(3) Uani 1 1 d . .
C1 C 0.4840(3) -0.0496(2) 0.90914(8) 0.0167(4) Uani 1 1 d . .
H1 H 0.5654 -0.0691 0.9465 0.020 Uiso 1 1 calc R U
C2 C 0.2694(3) -0.0083(2) 0.92773(8) 0.0177(4) Uani 1 1 d . .
H2 H 0.2010 0.0366 0.8914 0.021 Uiso 1 1 calc R U
C3 C 0.1763(3) -0.1624(2) 0.94057(8) 0.0181(4) Uani 1 1 d . .
C4 C 0.3118(3) -0.4244(2) 0.91180(9) 0.0206(4) Uani 1 1 d . .
C5 C 0.5050(3) -0.4596(2) 0.87870(9) 0.0225(4) Uani 1 1 d . .
H5A H 0.4789 -0.4929 0.8363 0.027 Uiso 1 1 calc R U
H5B H 0.5811 -0.5400 0.9001 0.027 Uiso 1 1 calc R U
C6 C 0.6176(3) -0.3084(2) 0.87978(9) 0.0208(4) Uani 1 1 d . .
H6A H 0.6939 -0.2961 0.9181 0.025 Uiso 1 1 calc R U
H6B H 0.7099 -0.2998 0.8447 0.025 Uiso 1 1 calc R U
C7 C 0.2539(3) 0.1051(2) 0.98006(9) 0.0228(4) Uani 1 1 d . .
H7A H 0.3362 0.0703 1.0143 0.034 Uiso 1 1 calc R U
H7B H 0.1146 0.1130 0.9932 0.034 Uiso 1 1 calc R U
H7C H 0.3009 0.2050 0.9664 0.034 Uiso 1 1 calc R U
C8 C 0.5884(3) 0.0664(2) 0.86963(8) 0.0172(4) Uani 1 1 d . .
C9 C 0.7650(3) 0.1331(2) 0.88946(8) 0.0184(4) Uani 1 1 d . .
H9 H 0.8191 0.1039 0.9278 0.022 Uiso 1 1 calc R U
C10 C 0.8649(3) 0.2420(2) 0.85430(9) 0.0196(4) Uani 1 1 d . .
H10 H 0.9851 0.2870 0.8685 0.023 Uiso 1 1 calc R U
C11 C 0.7850(3) 0.28323(19) 0.79820(9) 0.0185(4) Uani 1 1 d . .
C12 C 0.6055(3) 0.2191(2) 0.77807(9) 0.0184(4) Uani 1 1 d . .
H12 H 0.5497 0.2498 0.7402 0.022 Uiso 1 1 calc R U
C13 C 0.5096(3) 0.1115(2) 0.81325(8) 0.0177(4) Uani 1 1 d . .
H13 H 0.3889 0.0673 0.7991 0.021 Uiso 1 1 calc R U
C14 C 1.0643(3) 0.4396(3) 0.77280(12) 0.0380(6) Uani 1 1 d . .
H14A H 1.1510 0.3533 0.7828 0.057 Uiso 1 1 calc R U
H14B H 1.0571 0.5087 0.8078 0.057 Uiso 1 1 calc R U
H14C H 1.1189 0.4941 0.7376 0.057 Uiso 1 1 calc R U

loop_
_atom_site_aniso_label
_atom_site_aniso_U_11
_atom_site_aniso_U_22
_atom_site_aniso_U_33
_atom_site_aniso_U_23
_atom_site_aniso_U_13
_atom_site_aniso_U_12
O1 0.0186(6) 0.0270(7) 0.0241(7) 0.0009(5) 0.0045(5) -0.0020(6)
O2 0.0342(8) 0.0212(7) 0.0306(8) 0.0019(6) 0.0031(6) -0.0066(6)
O3 0.0226(7) 0.0267(7) 0.0303(8) 0.0103(6) -0.0015(6) -0.0072(6)
N1 0.0180(8) 0.0177(7) 0.0187(8) 0.0014(6) 0.0023(6) -0.0031(6)
N2 0.0155(7) 0.0166(7) 0.0187(8) 0.0007(6) 0.0026(6) -0.0003(6)
C1 0.0162(9) 0.0186(8) 0.0152(9) -0.0006(7) -0.0013(7) 0.0005(7)
C2 0.0173(9) 0.0185(8) 0.0172(9) 0.0011(7) 0.0012(7) 0.0024(7)
C3 0.0167(9) 0.0215(9) 0.0160(9) -0.0001(7) -0.0025(7) 0.0016(7)
C4 0.0269(10) 0.0178(9) 0.0170(10) -0.0004(7) -0.0019(7) -0.0016(8)
C5 0.0280(11) 0.0185(9) 0.0212(10) -0.0006(7) 0.0002(8) 0.0048(8)
C6 0.0200(9) 0.0216(9) 0.0207(10) -0.0003(7) 0.0008(7) 0.0043(8)
C7 0.0242(10) 0.0212(9) 0.0230(10) -0.0027(8) 0.0032(8) 0.0013(8)
C8 0.0185(9) 0.0147(8) 0.0185(10) -0.0015(7) 0.0022(7) 0.0022(7)
C9 0.0194(9) 0.0192(9) 0.0165(9) -0.0008(7) -0.0014(7) 0.0028(7)
C10 0.0161(9) 0.0198(9) 0.0227(10) -0.0017(7) -0.0010(8) -0.0007(7)
C11 0.0181(9) 0.0143(8) 0.0230(10) 0.0011(7) 0.0033(7) 0.0015(7)
C12 0.0194(9) 0.0195(9) 0.0164(9) 0.0000(7) -0.0006(7) 0.0027(7)
C13 0.0160(9) 0.0180(8) 0.0191(10) -0.0034(7) 0.0007(7) -0.0009(7)
C14 0.0258(11) 0.0404(12) 0.0480(15) 0.0189(11) -0.0039(10) -0.0129(10)

loop_
_atom_type_symbol
_atom_type_description
_atom_type_scat_dispersion_real
_atom_type_scat_dispersion_imag
_atom_type_scat_source
C C 0.0181 0.0091 'International Tables Vol C Tables 4.2.6.8 and 6.1.1.4'
H H 0.0000 0.0000 'International Tables Vol C Tables 4.2.6.8 and 6.1.1.4'
N N 0.0311 0.0180 'International Tables Vol C Tables 4.2.6.8 and 6.1.1.4'
O O 0.0492 0.0322 'International Tables Vol C Tables 4.2.6.8 and 6.1.1.4'

loop_
_geom_angle_atom_site_label_1
_geom_angle_atom_site_label_2
_geom_angle_atom_site_label_3
_geom_angle
C11 O3 C14 117.43(16)
C3 N1 C4 133.79(17)
C3 N1 N2 112.19(14)
C4 N1 N2 112.49(15)
N1 N2 C6 103.19(13)
N1 N2 C1 103.13(13)
C6 N2 C1 116.28(14)
N2 C1 C8 111.06(14)
N2 C1 C2 101.85(14)
C8 C1 C2 115.19(15)
C3 C2 C7 114.58(16)
C3 C2 C1 102.89(14)
C7 C2 C1 114.70(15)
O1 C3 N1 125.51(17)
O1 C3 C2 128.78(16)
N1 C3 C2 105.70(14)
O2 C4 N1 125.45(18)
O2 C4 C5 129.14(18)
N1 C4 C5 105.39(16)
C4 C5 C6 103.69(15)
N2 C6 C5 102.52(14)
C9 C8 C13 118.53(16)
C9 C8 C1 119.97(16)
C13 C8 C1 121.49(16)
C8 C9 C10 121.55(17)
C11 C10 C9 118.77(17)
O3 C11 C10 124.80(17)
O3 C11 C12 114.85(16)
C10 C11 C12 120.35(17)
C13 C12 C11 120.01(17)
C12 C13 C8 120.76(17)

loop_
_geom_bond_atom_site_label_1
_geom_bond_atom_site_label_2
_geom_bond_distance
O1 C3 1.214(2)
O2 C4 1.211(2)
O3 C11 1.372(2)
O3 C14 1.422(3)
N1 C3 1.387(2)
N1 C4 1.390(2)
N1 N2 1.456(2)
N2 C6 1.487(2)
N2 C1 1.489(2)
C1 C8 1.510(2)
C1 C2 1.539(2)
C2 C3 1.518(3)
C2 C7 1.523(2)
C4 C5 1.516(3)
C5 C6 1.529(3)
C8 C9 1.391(3)
C8 C13 1.401(3)
C9 C10 1.400(3)
C10 C11 1.390(3)
C11 C12 1.400(3)
C12 C13 1.380(3)
